data_2106971
loop_
_publ_author_name
'Greaves, C.'
'Fender, B.E.F.'

_publ_section_title
;
 The Structure of alpha-U O3 by Neutron and Electron Diffraction
;
_journal_name_full 'Acta Crystallographica B (24,1968-38,1982)'
_journal_page_first 3609
_journal_page_last 3614
_journal_volume 28
_journal_year 1972
_chemical_formula_sum 'O2.634 U0.878'
_chemical_name_systematic 'U.878 O2.634'
_space_group_IT_number 21
_symmetry_space_group_name_Hall 'C 2 2'
_symmetry_space_group_name_H-M 'C 2 2 2'
_cell_angle_alpha 90
_cell_angle_beta 90
_cell_angle_gamma 90
_cell_formula_units_Z 3
_cell_length_a 6.84
_cell_length_b 43.45
_cell_length_c 4.157
_cell_volume 1235.452
_citation_journal_id_ASTM ACBCAR
_cod_data_source_file Greaves_ACBCAR_1972_1763.cif
_cod_data_source_block O2.634U0.878
_cod_database_code 2106971

loop_
_symmetry_equiv_pos_as_xyz
x,y,z
-x,-y,z
x,-y,-z
-x,y,-z
x+1/2,y+1/2,z
-x+1/2,-y+1/2,z
x+1/2,-y+1/2,-z
-x+1/2,y+1/2,-z

loop_
_atom_site_label
_atom_site_type_symbol
_atom_site_fract_x
_atom_site_fract_y
_atom_site_fract_z
_atom_site_occupancy
_atom_site_U_iso_or_equiv
O2 O-2 0 0.308 0.5 0.378 0.0
O1 O-2 0 0 0.5 0.378 0.0
O6 O-2 0.168 0.128 0 0.489 0.0
O4 O-2 0 0.308 0.395 0.061 0.0
U1 U+6 0 0 0 0.439 0.0
U2 U+6 0 0.308 0 0.439 0.0
O3 O-2 0 0 0.395 0.061 0.0
O5 O-2 0 0.5 0 0.489 0.0
